data_4075491
loop_
_publ_author_name
'Mountford, Andrew J.'
'Lancaster, Simon J.'
'Coles, Simon J.'
'Horton, Peter N.'
'Hughes, David L.'
'Hursthouse, Michael B.'
'Light, Mark E.'

_publ_section_title
;
 The Synthesis, Molecular Structures, and Supramolecular Architecture of
 Amine Adducts of Bis(pentafluorophenyl)zinc
;
_journal_issue 16
_journal_name_full Organometallics
_journal_page_first 3837
_journal_paper_doi 10.1021/om060319d
_journal_volume 25
_journal_year 2006
_chemical_formula_sum 'C30 H26 F10 N2 Zn'
_chemical_formula_weight 669.90
_chemical_name_systematic
;
 ?
;
_space_group_IT_number 15
_symmetry_cell_setting monoclinic
_symmetry_space_group_name_Hall '-C 2yc'
_symmetry_space_group_name_H-M 'C 1 2/c 1'
_atom_sites_solution_hydrogens geom
_atom_sites_solution_primary direct
_atom_sites_solution_secondary difmap
_audit_creation_method SHELXL-97
_cell_angle_alpha 90.00
_cell_angle_beta 118.437(1)
_cell_angle_gamma 90.00
_cell_formula_units_Z 4
_cell_length_a 22.8942(6)
_cell_length_b 8.7771(2)
_cell_length_c 16.1559(3)
_cell_measurement_reflns_used 18332
_cell_measurement_temperature 120(2)
_cell_measurement_theta_max 27.48
_cell_measurement_theta_min 2.91
_cell_volume 2854.73(12)
_computing_structure_refinement 'SHELXL-97 (Sheldrick, 1997)'
_computing_structure_solution 'SHELXS-97 (Sheldrick, 1997)'
_diffrn_ambient_temperature 120(2)
_diffrn_measured_fraction_theta_full 0.996
_diffrn_measured_fraction_theta_max 0.996
_diffrn_radiation_monochromator graphite
_diffrn_radiation_type MoK\a
_diffrn_radiation_wavelength 0.71073
_diffrn_reflns_av_R_equivalents 0.0588
_diffrn_reflns_av_sigmaI/netI 0.0289
_diffrn_reflns_limit_h_max 29
_diffrn_reflns_limit_h_min -28
_diffrn_reflns_limit_k_max 11
_diffrn_reflns_limit_k_min -11
_diffrn_reflns_limit_l_max 20
_diffrn_reflns_limit_l_min -20
_diffrn_reflns_number 19251
_diffrn_reflns_theta_full 27.50
_diffrn_reflns_theta_max 27.50
_diffrn_reflns_theta_min 3.14
_exptl_absorpt_coefficient_mu 0.949
_exptl_absorpt_correction_T_max 0.7973
_exptl_absorpt_correction_T_min 0.6482
_exptl_absorpt_correction_type multi-scan
_exptl_absorpt_process_details 'SORTAV (Blessing, 1997)'
_exptl_crystal_colour colourless
_exptl_crystal_density_diffrn 1.559
_exptl_crystal_density_method 'not measured'
_exptl_crystal_description block
_exptl_crystal_F_000 1360
_exptl_crystal_size_max 0.50
_exptl_crystal_size_mid 0.30
_exptl_crystal_size_min 0.25
_refine_diff_density_max 0.380
_refine_diff_density_min -0.280
_refine_diff_density_rms 0.053
_refine_ls_extinction_method none
_refine_ls_goodness_of_fit_ref 1.084
_refine_ls_hydrogen_treatment constr
_refine_ls_matrix_type full
_refine_ls_number_parameters 197
_refine_ls_number_reflns 3267
_refine_ls_number_restraints 0
_refine_ls_restrained_S_all 1.084
_refine_ls_R_factor_all 0.0317
_refine_ls_R_factor_gt 0.0294
_refine_ls_shift/su_max 0.001
_refine_ls_shift/su_mean 0.000
_refine_ls_structure_factor_coef Fsqd
_refine_ls_weighting_details 'calc w=1/[\s^2^(Fo^2^)+(0.0308P)^2^+3.0765P] where P=(Fo^2^+2Fc^2^)/3'
_refine_ls_weighting_scheme calc
_refine_ls_wR_factor_gt 0.0756
_refine_ls_wR_factor_ref 0.0772
_reflns_number_gt 3081
_reflns_number_total 3267
_reflns_threshold_expression >2sigma(I)
_cod_data_source_file om060319dsi20060602_044627.cif
_cod_data_source_block comp8
_cod_original_cell_volume 2854.73(11)
_cod_original_sg_symbol_H-M C2/c
_cod_database_code 4075491

loop_
_symmetry_equiv_pos_as_xyz
'x, y, z'
'-x, y, -z+1/2'
'x+1/2, y+1/2, z'
'-x+1/2, y+1/2, -z+1/2'
'-x, -y, -z'
'x, -y, z-1/2'
'-x+1/2, -y+1/2, -z'
'x+1/2, -y+1/2, z-1/2'

loop_
_atom_site_label
_atom_site_type_symbol
_atom_site_fract_x
_atom_site_fract_y
_atom_site_fract_z
_atom_site_U_iso_or_equiv
_atom_site_adp_type
_atom_site_occupancy
_atom_site_symmetry_multiplicity
_atom_site_calc_flag
_atom_site_refinement_flags
C1 C 0.46053(8) 0.80683(17) 0.81999(11) 0.0242(3) Uani 1 1 d .
C2 C 0.48215(8) 0.95337(18) 0.85189(11) 0.0249(3) Uani 1 1 d .
C3 C 0.45409(8) 1.04694(18) 0.89176(11) 0.0279(3) Uani 1 1 d .
C4 C 0.40203(9) 0.99313(19) 0.90375(12) 0.0292(3) Uani 1 1 d .
C5 C 0.37954(8) 0.8468(2) 0.87625(11) 0.0284(3) Uani 1 1 d .
C6 C 0.40911(8) 0.75970(18) 0.83569(11) 0.0265(3) Uani 1 1 d .
C7 C 0.45298(9) 0.5033(2) 0.57481(13) 0.0346(4) Uani 1 1 d .
H7A H 0.4946 0.4469 0.6096 0.052 Uiso 1 1 calc R
H7B H 0.4612 0.5958 0.5479 0.052 Uiso 1 1 calc R
H7C H 0.4205 0.4393 0.5241 0.052 Uiso 1 1 calc R
C8 C 0.40749(9) 0.40406(19) 0.67025(13) 0.0345(4) Uani 1 1 d .
H8A H 0.3727 0.3517 0.6153 0.052 Uiso 1 1 calc R
H8B H 0.3907 0.4293 0.7142 0.052 Uiso 1 1 calc R
H8C H 0.4463 0.3373 0.7015 0.052 Uiso 1 1 calc R
C9 C 0.36816(8) 0.65011(18) 0.59111(11) 0.0261(3) Uani 1 1 d .
H9A H 0.3827 0.7422 0.5706 0.031 Uiso 1 1 calc R
H9B H 0.3541 0.6830 0.6375 0.031 Uiso 1 1 calc R
C10 C 0.30850(8) 0.58424(17) 0.50672(11) 0.0264(3) Uani 1 1 d .
C11 C 0.30311(9) 0.5887(2) 0.41716(12) 0.0320(4) Uani 1 1 d .
H11 H 0.3374 0.6343 0.4084 0.038 Uiso 1 1 calc R
C12 C 0.24820(9) 0.5273(2) 0.34074(12) 0.0371(4) Uani 1 1 d .
H12 H 0.2453 0.5297 0.2801 0.045 Uiso 1 1 calc R
C13 C 0.19750(9) 0.4624(2) 0.35230(13) 0.0351(4) Uani 1 1 d .
H13 H 0.1599 0.4204 0.2998 0.042 Uiso 1 1 calc R
C14 C 0.20182(9) 0.4588(2) 0.44062(13) 0.0335(4) Uani 1 1 d .
H14 H 0.1670 0.4150 0.4489 0.040 Uiso 1 1 calc R
C15 C 0.25712(8) 0.51941(19) 0.51714(12) 0.0300(3) Uani 1 1 d .
H15 H 0.2599 0.5165 0.5777 0.036 Uiso 1 1 calc R
N1 N 0.42671(7) 0.54566(15) 0.63969(10) 0.0258(3) Uani 1 1 d .
F1 F 0.53457(5) 1.01261(11) 0.84570(7) 0.0320(2) Uani 1 1 d .
F2 F 0.47611(6) 1.18984(11) 0.91953(8) 0.0373(2) Uani 1 1 d .
F3 F 0.37378(6) 1.08195(12) 0.94224(8) 0.0412(3) Uani 1 1 d .
F4 F 0.32938(6) 0.79390(13) 0.88905(8) 0.0387(3) Uani 1 1 d .
F5 F 0.38410(5) 0.61626(11) 0.81009(7) 0.0344(2) Uani 1 1 d .
Zn1 Zn 0.5000 0.68675(3) 0.7500 0.02261(9) Uani 1 2 d S

loop_
_atom_site_aniso_label
_atom_site_aniso_U_11
_atom_site_aniso_U_22
_atom_site_aniso_U_33
_atom_site_aniso_U_23
_atom_site_aniso_U_13
_atom_site_aniso_U_12
C1 0.0237(7) 0.0230(7) 0.0233(7) 0.0002(6) 0.0091(6) 0.0008(6)
C2 0.0225(7) 0.0260(7) 0.0243(7) 0.0004(6) 0.0096(6) -0.0014(6)
C3 0.0318(8) 0.0209(7) 0.0251(8) -0.0015(6) 0.0087(6) -0.0008(6)
C4 0.0324(8) 0.0284(8) 0.0277(8) -0.0012(6) 0.0151(7) 0.0057(7)
C5 0.0277(8) 0.0316(8) 0.0276(8) 0.0016(6) 0.0146(7) -0.0008(6)
C6 0.0294(8) 0.0217(7) 0.0261(7) -0.0017(6) 0.0114(6) -0.0028(6)
C7 0.0281(8) 0.0362(9) 0.0369(9) -0.0114(7) 0.0133(7) 0.0019(7)
C8 0.0341(9) 0.0207(7) 0.0384(9) -0.0015(7) 0.0090(7) -0.0035(6)
C9 0.0255(7) 0.0216(7) 0.0295(8) -0.0021(6) 0.0118(6) 0.0008(6)
C10 0.0247(7) 0.0212(7) 0.0303(8) -0.0015(6) 0.0106(6) 0.0017(6)
C11 0.0294(8) 0.0329(8) 0.0316(8) 0.0028(7) 0.0129(7) -0.0005(7)
C12 0.0356(9) 0.0440(10) 0.0264(8) 0.0009(7) 0.0104(7) 0.0004(8)
C13 0.0267(8) 0.0368(9) 0.0316(9) -0.0047(7) 0.0055(7) -0.0010(7)
C14 0.0249(8) 0.0346(9) 0.0388(9) -0.0031(7) 0.0134(7) -0.0022(7)
C15 0.0286(8) 0.0313(8) 0.0307(8) -0.0029(7) 0.0146(7) 0.0002(7)
N1 0.0255(7) 0.0203(6) 0.0292(7) -0.0033(5) 0.0111(5) 0.0005(5)
F1 0.0276(5) 0.0311(5) 0.0364(5) -0.0040(4) 0.0146(4) -0.0084(4)
F2 0.0483(6) 0.0224(5) 0.0402(6) -0.0078(4) 0.0202(5) -0.0055(4)
F3 0.0513(7) 0.0362(6) 0.0470(6) -0.0064(5) 0.0322(6) 0.0060(5)
F4 0.0382(6) 0.0419(6) 0.0475(6) -0.0033(5) 0.0296(5) -0.0057(5)
F5 0.0413(6) 0.0257(5) 0.0433(6) -0.0075(4) 0.0258(5) -0.0115(4)
Zn1 0.02286(14) 0.01848(13) 0.02573(14) 0.000 0.01096(10) 0.000

loop_
_atom_type_symbol
_atom_type_description
_atom_type_scat_dispersion_real
_atom_type_scat_dispersion_imag
_atom_type_scat_source
C C 0.0033 0.0016 'International Tables Vol C Tables 4.2.6.8 and 6.1.1.4'
H H 0.0000 0.0000 'International Tables Vol C Tables 4.2.6.8 and 6.1.1.4'
N N 0.0061 0.0033 'International Tables Vol C Tables 4.2.6.8 and 6.1.1.4'
F F 0.0171 0.0103 'International Tables Vol C Tables 4.2.6.8 and 6.1.1.4'
Zn Zn 0.2839 1.4301 'International Tables Vol C Tables 4.2.6.8 and 6.1.1.4'

loop_
_geom_angle_atom_site_label_1
_geom_angle_atom_site_label_2
_geom_angle_atom_site_label_3
_geom_angle
_geom_angle_site_symmetry_1
_geom_angle_site_symmetry_3
C6 C1 C2 113.23(15) . .
C6 C1 Zn1 125.98(11) . .
C2 C1 Zn1 120.68(12) . .
F1 C2 C3 115.64(14) . .
F1 C2 C1 120.04(14) . .
C3 C2 C1 124.31(15) . .
F2 C3 C2 121.83(16) . .
F2 C3 C4 118.93(15) . .
C2 C3 C4 119.24(15) . .
F3 C4 C5 120.23(16) . .
F3 C4 C3 120.43(15) . .
C5 C4 C3 119.34(15) . .
F4 C5 C4 119.27(15) . .
F4 C5 C6 122.13(15) . .
C4 C5 C6 118.59(15) . .
F5 C6 C5 115.25(14) . .
F5 C6 C1 119.52(14) . .
C5 C6 C1 125.24(15) . .
N1 C7 H7A 109.5 . .
N1 C7 H7B 109.5 . .
H7A C7 H7B 109.5 . .
N1 C7 H7C 109.5 . .
H7A C7 H7C 109.5 . .
H7B C7 H7C 109.5 . .
N1 C8 H8A 109.5 . .
N1 C8 H8B 109.5 . .
H8A C8 H8B 109.5 . .
N1 C8 H8C 109.5 . .
H8A C8 H8C 109.5 . .
H8B C8 H8C 109.5 . .
N1 C9 C10 115.88(13) . .
N1 C9 H9A 108.3 . .
C10 C9 H9A 108.3 . .
N1 C9 H9B 108.3 . .
C10 C9 H9B 108.3 . .
H9A C9 H9B 107.4 . .
C15 C10 C11 118.47(15) . .
C15 C10 C9 120.11(15) . .
C11 C10 C9 121.42(15) . .
C12 C11 C10 120.60(16) . .
C12 C11 H11 119.7 . .
C10 C11 H11 119.7 . .
C13 C12 C11 120.26(17) . .
C13 C12 H12 119.9 . .
C11 C12 H12 119.9 . .
C14 C13 C12 119.76(16) . .
C14 C13 H13 120.1 . .
C12 C13 H13 120.1 . .
C13 C14 C15 119.83(17) . .
C13 C14 H14 120.1 . .
C15 C14 H14 120.1 . .
C14 C15 C10 121.06(16) . .
C14 C15 H15 119.5 . .
C10 C15 H15 119.5 . .
C8 N1 C7 108.09(13) . .
C8 N1 C9 110.75(13) . .
C7 N1 C9 110.21(13) . .
C8 N1 Zn1 116.32(10) . .
C7 N1 Zn1 108.02(10) . .
C9 N1 Zn1 103.33(9) . .
C1 Zn1 C1 117.93(9) . 2_656
C1 Zn1 N1 112.16(6) . .
C1 Zn1 N1 102.31(6) 2_656 .
C1 Zn1 N1 102.31(6) . 2_656
C1 Zn1 N1 112.16(6) 2_656 2_656
N1 Zn1 N1 110.14(7) . 2_656

loop_
_geom_bond_atom_site_label_1
_geom_bond_atom_site_label_2
_geom_bond_distance
_geom_bond_site_symmetry_2
C1 C6 1.380(2) .
C1 C2 1.386(2) .
C1 Zn1 2.0443(16) .
C2 F1 1.3547(18) .
C2 C3 1.377(2) .
C3 F2 1.3466(18) .
C3 C4 1.379(2) .
C4 F3 1.3400(19) .
C4 C5 1.376(2) .
C5 F4 1.3427(19) .
C5 C6 1.376(2) .
C6 F5 1.3632(18) .
C7 N1 1.483(2) .
C7 H7A 0.9800 .
C7 H7B 0.9800 .
C7 H7C 0.9800 .
C8 N1 1.480(2) .
C8 H8A 0.9800 .
C8 H8B 0.9800 .
C8 H8C 0.9800 .
C9 N1 1.500(2) .
C9 C10 1.512(2) .
C9 H9A 0.9900 .
C9 H9B 0.9900 .
C10 C15 1.387(2) .
C10 C11 1.393(2) .
C11 C12 1.384(2) .
C11 H11 0.9500 .
C12 C13 1.383(3) .
C12 H12 0.9500 .
C13 C14 1.383(3) .
C13 H13 0.9500 .
C14 C15 1.387(2) .
C14 H14 0.9500 .
C15 H15 0.9500 .
N1 Zn1 2.1626(13) .
Zn1 C1 2.0443(16) 2_656
Zn1 N1 2.1626(13) 2_656

loop_
_geom_hbond_atom_site_label_D
_geom_hbond_atom_site_label_H
_geom_hbond_atom_site_label_A
_geom_hbond_distance_DH
_geom_hbond_distance_HA
_geom_hbond_distance_DA
_geom_hbond_angle_DHA
_geom_hbond_site_symmetry_A
C8 H8B F5 0.98 2.31 3.164(2) 145.0 .
C7 H7A F2 0.98 2.46 3.174(2) 129.3 2_646
